data_7706686
loop_
_publ_author_name
'Liu, Yujia'
'Kigure, Mana'
'Okawa, Riho'
'Takeda, Nobuhiro'
'Unno, Masafumi'
'Ouali, Armelle'

_publ_section_title
;
 Synthesis and characterization of tetrathiol-substituted double-decker or
 ladder silsesquioxane nano-cores.
;
_journal_issue 10
_journal_name_full 'Dalton transactions (Cambridge, England : 2003)'
_journal_page_first 3473
_journal_page_last 3478
_journal_paper_doi 10.1039/d1dt00042j
_journal_volume 50
_journal_year 2021
_chemical_formula_moiety 'C60 H68 O14 S4 Si10'
_chemical_formula_sum 'C60 H68 O14 S4 Si10'
_chemical_formula_weight 1422.28
_space_group_crystal_system triclinic
_space_group_IT_number 2
_space_group_name_Hall '-P 1'
_space_group_name_H-M_alt 'P -1'
_symmetry_cell_setting triclinic
_symmetry_space_group_name_H-M 'P -1'
_atom_sites_solution_hydrogens geom
_audit_creation_method SHELXL-2014/7
_audit_update_record
;
2020-05-09 deposited with the CCDC.	2021-02-24 downloaded from the CCDC.
;
_cell_angle_alpha 89.636(3)
_cell_angle_beta 86.119(3)
_cell_angle_gamma 89.734(3)
_cell_formula_units_Z 2
_cell_length_a 13.0930(11)
_cell_length_b 13.1385(11)
_cell_length_c 20.1689(18)
_cell_measurement_reflns_used 10799
_cell_measurement_temperature 130
_cell_measurement_theta_max 27.5
_cell_measurement_theta_min 2.5
_cell_volume 3461.4(5)
_computing_cell_refinement
;
Rigaku CrystalClear-SM Expert 2.1 b29
;
_computing_data_collection
;
Rigaku CrystalClear-SM Expert 2.1 b29
;
_computing_data_reduction
;
Rigaku CrystalClear-SM Expert 2.1 b29
;
_computing_molecular_graphics 'Yadokari-XG 2009 (Wakita Nemoto et al., 2009)'
_computing_publication_material 'Yadokari-XG 2009 (Wakita,Nemoto et al., 2009)'
_computing_structure_refinement 'SHELXL-2014/7 (Sheldrick, 2014)'
_computing_structure_solution 'SHELXT (Sheldrick, 2015)'
_diffrn_ambient_temperature 130
_diffrn_detector_area_resol_mean 5.8140
_diffrn_measured_fraction_theta_full 0.993
_diffrn_measured_fraction_theta_max 0.991
_diffrn_measurement_device_type
;
Rigaku CrystalClear-SM Expert 2.1 b29
;
_diffrn_measurement_method 'profile data from \w-scans'
_diffrn_radiation_monochromator Confocal
_diffrn_radiation_type MoK\a
_diffrn_radiation_wavelength 0.71075
_diffrn_reflns_av_R_equivalents 0.0474
_diffrn_reflns_av_unetI/netI 0.0424
_diffrn_reflns_Laue_measured_fraction_full 0.993
_diffrn_reflns_Laue_measured_fraction_max 0.991
_diffrn_reflns_limit_h_max 17
_diffrn_reflns_limit_h_min -17
_diffrn_reflns_limit_k_max 17
_diffrn_reflns_limit_k_min -17
_diffrn_reflns_limit_l_max 26
_diffrn_reflns_limit_l_min -25
_diffrn_reflns_number 57655
_diffrn_reflns_point_group_measured_fraction_full 0.993
_diffrn_reflns_point_group_measured_fraction_max 0.991
_diffrn_reflns_theta_full 25.242
_diffrn_reflns_theta_max 27.500
_diffrn_reflns_theta_min 2.542
_diffrn_source 'Rotating Anode'
_exptl_absorpt_coefficient_mu 0.371
_exptl_absorpt_correction_T_max 0.986
_exptl_absorpt_correction_T_min 0.910
_exptl_absorpt_correction_type numerical
_exptl_absorpt_process_details 'CrystalClear; Rigaku, 2013'
_exptl_crystal_colour Colorless
_exptl_crystal_density_diffrn 1.365
_exptl_crystal_description Prism
_exptl_crystal_F_000 1488
_exptl_crystal_size_max 0.32
_exptl_crystal_size_mid 0.10
_exptl_crystal_size_min 0.03
_refine_diff_density_max 1.303
_refine_diff_density_min -1.063
_refine_diff_density_rms 0.078
_refine_ls_extinction_method none
_refine_ls_goodness_of_fit_ref 1.061
_refine_ls_matrix_type full
_refine_ls_number_parameters 797
_refine_ls_number_reflns 15743
_refine_ls_number_restraints 0
_refine_ls_restrained_S_all 1.061
_refine_ls_R_factor_all 0.0601
_refine_ls_R_factor_gt 0.0470
_refine_ls_shift/su_max 0.001
_refine_ls_shift/su_mean 0.000
_refine_ls_structure_factor_coef Fsqd
_refine_ls_weighting_details 'w=1/[\s^2^(Fo^2^)+(0.0748P)^2^+2.1347P] where P=(Fo^2^+2Fc^2^)/3'
_refine_ls_weighting_scheme calc
_refine_ls_wR_factor_gt 0.1300
_refine_ls_wR_factor_ref 0.1363
_reflns_Friedel_coverage 0.000
_reflns_number_gt 12685
_reflns_number_total 15743
_reflns_threshold_expression 'I > 2\s(I)'
_cod_data_source_file d1dt00042j2.cif
_cod_data_source_block 19mk10
_cod_depositor_comments
;
The following automatic conversions were performed:

data item '_exptl_absorpt_correction_type' value 'Numerical' was
changed to 'numerical' in accordance with the
/home/data/users/saulius/crontab/automatic-downloads/rss-feeds/RSC/lib/dictionaries/cif_core.dic
dictionary named 'cif_core.dic' version 2.4.2 last updated on
2011-04-26.

data item '_symmetry_cell_setting' value 'Triclinic' was changed to
'triclinic' in accordance with the
/home/data/users/saulius/crontab/automatic-downloads/rss-feeds/RSC/lib/dictionaries/cif_core.dic
dictionary named 'cif_core.dic' version 2.4.2 last updated on
2011-04-26.

Automatic conversion script
Id: cif_fix_values 7556 2019-12-06 15:28:31Z antanas 

 Adding full bibliography for 7706686.cif.
;
_cod_database_code 7706686
_shelx_shelxl_version_number 2014/7
_shelx_space_group_comment
;
The symmetry employed for this shelxl refinement is uniquely defined
by the following loop, which should always be used as a source of
symmetry information in preference to the above space-group names.
They are only intended as comments.
;
_shelx_estimated_absorpt_t_min 0.891
_shelx_estimated_absorpt_t_max 0.989

loop_
_space_group_symop_operation_xyz
'x, y, z'
'-x, -y, -z'

loop_
_atom_site_label
_atom_site_type_symbol
_atom_site_fract_x
_atom_site_fract_y
_atom_site_fract_z
_atom_site_U_iso_or_equiv
_atom_site_adp_type
_atom_site_occupancy
_atom_site_site_symmetry_order
_atom_site_calc_flag
_atom_site_refinement_flags_posn
_atom_site_refinement_flags_adp
_atom_site_refinement_flags_occupancy
_atom_site_disorder_assembly
_atom_site_disorder_group
Si1 Si 0.12619(4) 0.71921(4) 0.51027(3) 0.01555(13) Uani 1 1 d . . . . .
O1 O 0.08245(12) 0.69621(12) 0.43876(8) 0.0236(3) Uani 1 1 d . . . . .
O2 O 0.06144(12) 0.65480(12) 0.56683(8) 0.0217(3) Uani 1 1 d . . . . .
Si2 Si -0.03208(4) 0.59741(4) 0.60673(3) 0.01510(12) Uani 1 1 d . . . . .
O3 O -0.01205(13) 0.47671(12) 0.60585(8) 0.0244(4) Uani 1 1 d . . . . .
Si3 Si 0.00792(4) 0.35585(4) 0.60027(3) 0.01617(13) Uani 1 1 d . . . . .
O4 O 0.11654(12) 0.33706(12) 0.55854(8) 0.0233(3) Uani 1 1 d . . . . .
Si4 Si 0.19456(4) 0.37401(4) 0.49766(3) 0.01576(13) Uani 1 1 d . . . . .
O5 O 0.13658(12) 0.37938(14) 0.42942(8) 0.0278(4) Uani 1 1 d . . . . .
O6 O 0.23414(13) 0.48533(12) 0.51455(9) 0.0277(4) Uani 1 1 d . . . . .
Si5 Si 0.31159(4) 0.58129(5) 0.51946(3) 0.01937(14) Uani 1 1 d . . . . .
O7 O 0.24471(12) 0.68433(12) 0.50789(9) 0.0238(4) Uani 1 1 d . . . . .
C1 C 0.12163(17) 0.85623(16) 0.53014(11) 0.0183(4) Uani 1 1 d . . . . .
C2 C 0.20309(19) 0.91935(17) 0.50867(12) 0.0245(5) Uani 1 1 d . . . . .
H1 H 0.2596 0.8916 0.4826 0.029 Uiso 1 1 calc R U . . .
C3 C 0.2028(2) 1.02201(18) 0.52481(14) 0.0314(6) Uani 1 1 d . . . . .
H2 H 0.2585 1.0639 0.5095 0.038 Uiso 1 1 calc R U . . .
C4 C 0.1214(2) 1.06325(18) 0.56311(14) 0.0330(6) Uani 1 1 d . . . . .
H3 H 0.1216 1.1332 0.5746 0.040 Uiso 1 1 calc R U . . .
C5 C 0.0401(2) 1.0022(2) 0.58447(14) 0.0329(6) Uani 1 1 d . . . . .
H4 H -0.0160 1.0305 0.6106 0.040 Uiso 1 1 calc R U . . .
C6 C 0.03954(18) 0.89974(18) 0.56800(13) 0.0249(5) Uani 1 1 d . . . . .
H5 H -0.0173 0.8588 0.5826 0.030 Uiso 1 1 calc R U . . .
C7 C -0.04300(17) 0.64546(17) 0.69262(11) 0.0198(4) Uani 1 1 d . . . . .
C8 C 0.01796(19) 0.72581(18) 0.71226(13) 0.0254(5) Uani 1 1 d . . . . .
H6 H 0.0662 0.7558 0.6808 0.030 Uiso 1 1 calc R U . . .
C9 C 0.0092(2) 0.7623(2) 0.77672(14) 0.0331(6) Uani 1 1 d . . . . .
H7 H 0.0513 0.8167 0.7892 0.040 Uiso 1 1 calc R U . . .
C10 C -0.0612(2) 0.7191(2) 0.82280(13) 0.0334(6) Uani 1 1 d . . . . .
H8 H -0.0673 0.7438 0.8671 0.040 Uiso 1 1 calc R U . . .
C11 C -0.1222(2) 0.6405(2) 0.80464(13) 0.0334(6) Uani 1 1 d . . . . .
H9 H -0.1706 0.6114 0.8364 0.040 Uiso 1 1 calc R U . . .
C12 C -0.1132(2) 0.6035(2) 0.73998(13) 0.0291(5) Uani 1 1 d . . . . .
H10 H -0.1555 0.5489 0.7280 0.035 Uiso 1 1 calc R U . . .
C13 C 0.00690(18) 0.29577(17) 0.68345(12) 0.0216(5) Uani 1 1 d . . . . .
C14 C 0.0670(3) 0.3344(3) 0.73231(15) 0.0451(8) Uani 1 1 d . . . . .
H11 H 0.1100 0.3913 0.7225 0.054 Uiso 1 1 calc R U . . .
C15 C 0.0642(3) 0.2898(3) 0.79530(16) 0.0561(9) Uani 1 1 d . . . . .
H12 H 0.1055 0.3163 0.8280 0.067 Uiso 1 1 calc R U . . .
C16 C 0.0023(3) 0.2081(2) 0.81038(15) 0.0453(8) Uani 1 1 d . . . . .
H13 H 0.0005 0.1784 0.8535 0.054 Uiso 1 1 calc R U . . .
C17 C -0.0573(3) 0.1689(2) 0.76292(15) 0.0405(7) Uani 1 1 d . . . . .
H14 H -0.1000 0.1120 0.7733 0.049 Uiso 1 1 calc R U . . .
C18 C -0.0549(2) 0.21266(19) 0.70010(13) 0.0295(5) Uani 1 1 d . . . . .
H15 H -0.0964 0.1852 0.6678 0.035 Uiso 1 1 calc R U . . .
C19 C 0.30220(16) 0.28290(16) 0.48597(13) 0.0227(5) Uani 1 1 d . . . . .
C20 C 0.3561(2) 0.2512(2) 0.53933(16) 0.0378(7) Uani 1 1 d . . . . .
H16 H 0.3364 0.2754 0.5826 0.045 Uiso 1 1 calc R U . . .
C21 C 0.4391(2) 0.1839(2) 0.5303(2) 0.0514(9) Uani 1 1 d . . . . .
H17 H 0.4750 0.1624 0.5673 0.062 Uiso 1 1 calc R U . . .
C22 C 0.4686(2) 0.1491(2) 0.4679(2) 0.0548(10) Uani 1 1 d . . . . .
H18 H 0.5256 0.1043 0.4617 0.066 Uiso 1 1 calc R U . . .
C23 C 0.4161(3) 0.1787(2) 0.4146(2) 0.0535(9) Uani 1 1 d . . . . .
H19 H 0.4365 0.1540 0.3715 0.064 Uiso 1 1 calc R U . . .
C24 C 0.3328(2) 0.2452(2) 0.42310(15) 0.0369(6) Uani 1 1 d . . . . .
H20 H 0.2965 0.2650 0.3858 0.044 Uiso 1 1 calc R U . . .
C25 C 0.35901(19) 0.5831(2) 0.60403(14) 0.0342(6) Uani 1 1 d . . . . .
H41 H 0.4056 0.5244 0.6086 0.041 Uiso 1 1 calc R U . . .
H42 H 0.3996 0.6458 0.6086 0.041 Uiso 1 1 calc R U . . .
C26 C 0.2759(2) 0.5792(2) 0.66089(13) 0.0355(6) Uani 1 1 d . . . . .
H43 H 0.2286 0.6377 0.6568 0.043 Uiso 1 1 calc R U . . .
H44 H 0.2358 0.5160 0.6575 0.043 Uiso 1 1 calc R U . . .
C27 C 0.3204(2) 0.5824(3) 0.72796(15) 0.0439(7) Uani 1 1 d . . . . .
H45 H 0.3527 0.6496 0.7330 0.053 Uiso 1 1 calc R U . . .
H46 H 0.3750 0.5302 0.7290 0.053 Uiso 1 1 calc R U . . .
S1 S 0.22906(7) 0.56120(8) 0.79845(4) 0.0523(2) Uani 1 1 d . . . . .
H1A H 0.2737 0.5344 0.8456 0.078 Uiso 1 1 calc R U . . .
C28 C 0.41691(19) 0.5756(2) 0.45364(13) 0.0301(6) Uani 1 1 d . . . . .
H47 H 0.4780 0.6072 0.4711 0.036 Uiso 1 1 calc R U . . .
H48 H 0.4336 0.5031 0.4452 0.036 Uiso 1 1 calc R U . . .
C29 C 0.3988(2) 0.6262(2) 0.38716(15) 0.0353(6) Uani 1 1 d . . . . .
H49 H 0.3793 0.6982 0.3949 0.042 Uiso 1 1 calc R U . . .
H50 H 0.4634 0.6251 0.3587 0.042 Uiso 1 1 calc R U . . .
C30 C 0.3163(2) 0.5745(2) 0.35112(14) 0.0357(6) Uani 1 1 d . . . . .
H51 H 0.2502 0.5825 0.3774 0.043 Uiso 1 1 calc R U . . .
H52 H 0.3319 0.5008 0.3482 0.043 Uiso 1 1 calc R U . . .
S2 S 0.30297(6) 0.62462(6) 0.26740(4) 0.04209(18) Uani 1 1 d . . . . .
H2A H 0.2740 0.7113 0.2707 0.063 Uiso 1 1 calc R U . . .
Si6 Si 0.72233(4) -0.12899(4) -0.00404(3) 0.01542(13) Uani 1 1 d . . . . .
O8 O 0.68881(12) -0.05814(12) 0.05894(8) 0.0220(3) Uani 1 1 d . . . . .
Si7 Si 0.62486(4) 0.03231(4) 0.09639(3) 0.01509(12) Uani 1 1 d . . . . .
O9 O 0.63846(13) 0.13578(12) 0.05252(8) 0.0239(3) Uani 1 1 d . . . . .
O10 O 0.50508(11) 0.00344(12) 0.10412(8) 0.0210(3) Uani 1 1 d . . . . .
Si8 Si 0.38186(4) -0.00242(4) 0.11009(3) 0.01521(12) Uani 1 1 d . . . . .
O11 O 0.33496(11) 0.08990(12) 0.06827(8) 0.0202(3) Uani 1 1 d . . . . .
O12 O 0.34755(11) -0.10934(12) 0.07838(8) 0.0209(3) Uani 1 1 d . . . . .
Si9 Si 0.37373(4) -0.18948(4) 0.01903(3) 0.01571(13) Uani 1 1 d . . . . .
O13 O 0.49072(12) -0.22520(13) 0.02250(9) 0.0263(4) Uani 1 1 d . . . . .
Si10 Si 0.58274(4) -0.30904(4) 0.02209(3) 0.01836(13) Uani 1 1 d . . . . .
O14 O 0.68963(11) -0.24540(12) 0.01249(8) 0.0215(3) Uani 1 1 d . . . . .
C31 C 0.86257(15) -0.12778(17) -0.02217(11) 0.0183(4) Uani 1 1 d . . . . .
C32 C 0.92384(17) -0.20218(19) 0.00543(12) 0.0234(5) Uani 1 1 d . . . . .
H21 H 0.8933 -0.2516 0.0350 0.028 Uiso 1 1 calc R U . . .
C33 C 1.02935(18) -0.2046(2) -0.01007(14) 0.0303(6) Uani 1 1 d . . . . .
H22 H 1.0703 -0.2551 0.0093 0.036 Uiso 1 1 calc R U . . .
C34 C 1.07411(18) -0.1340(2) -0.05346(14) 0.0317(6) Uani 1 1 d . . . . .
H23 H 1.1457 -0.1366 -0.0646 0.038 Uiso 1 1 calc R U . . .
C35 C 1.01473(18) -0.0590(2) -0.08097(14) 0.0293(5) Uani 1 1 d . . . . .
H24 H 1.0457 -0.0098 -0.1105 0.035 Uiso 1 1 calc R U . . .
C36 C 0.90958(17) -0.05617(18) -0.06512(12) 0.0232(5) Uani 1 1 d . . . . .
H25 H 0.8693 -0.0045 -0.0839 0.028 Uiso 1 1 calc R U . . .
C37 C 0.67547(16) 0.04975(17) 0.17869(11) 0.0196(4) Uani 1 1 d . . . . .
C38 C 0.76230(18) -0.0032(2) 0.19683(13) 0.0268(5) Uani 1 1 d . . . . .
H26 H 0.7962 -0.0487 0.1662 0.032 Uiso 1 1 calc R U . . .
C39 C 0.7999(2) 0.0100(2) 0.25921(14) 0.0355(6) Uani 1 1 d . . . . .
H27 H 0.8590 -0.0265 0.2707 0.043 Uiso 1 1 calc R U . . .
C40 C 0.7518(2) 0.0755(2) 0.30411(14) 0.0390(7) Uani 1 1 d . . . . .
H28 H 0.7779 0.0849 0.3465 0.047 Uiso 1 1 calc R U . . .
C41 C 0.6652(2) 0.1276(2) 0.28732(15) 0.0422(7) Uani 1 1 d . . . . .
H29 H 0.6312 0.1721 0.3186 0.051 Uiso 1 1 calc R U . . .
C42 C 0.6273(2) 0.1155(2) 0.22534(14) 0.0340(6) Uani 1 1 d . . . . .
H30 H 0.5680 0.1522 0.2144 0.041 Uiso 1 1 calc R U . . .
C43 C 0.33003(17) 0.00646(17) 0.19710(12) 0.0207(5) Uani 1 1 d . . . . .
C44 C 0.3662(2) -0.0566(2) 0.24663(14) 0.0414(7) Uani 1 1 d . . . . .
H31 H 0.4197 -0.1038 0.2355 0.050 Uiso 1 1 calc R U . . .
C45 C 0.3252(3) -0.0513(3) 0.31151(15) 0.0507(8) Uani 1 1 d . . . . .
H32 H 0.3507 -0.0948 0.3444 0.061 Uiso 1 1 calc R U . . .
C46 C 0.2478(2) 0.0165(3) 0.32858(15) 0.0433(7) Uani 1 1 d . . . . .
H33 H 0.2199 0.0198 0.3732 0.052 Uiso 1 1 calc R U . . .
C47 C 0.2107(2) 0.0794(2) 0.28113(14) 0.0386(7) Uani 1 1 d . . . . .
H34 H 0.1574 0.1265 0.2930 0.046 Uiso 1 1 calc R U . . .
C48 C 0.25091(19) 0.0744(2) 0.21587(13) 0.0289(5) Uani 1 1 d . . . . .
H35 H 0.2242 0.1178 0.1833 0.035 Uiso 1 1 calc R U . . .
C49 C 0.28410(16) -0.29810(16) 0.02969(12) 0.0184(4) Uani 1 1 d . . . . .
C50 C 0.23608(19) -0.32102(19) 0.09171(13) 0.0263(5) Uani 1 1 d . . . . .
H36 H 0.2489 -0.2798 0.1287 0.032 Uiso 1 1 calc R U . . .
C51 C 0.1696(2) -0.4031(2) 0.10044(14) 0.0343(6) Uani 1 1 d . . . . .
H37 H 0.1378 -0.4177 0.1432 0.041 Uiso 1 1 calc R U . . .
C52 C 0.1500(2) -0.4634(2) 0.04688(15) 0.0359(6) Uani 1 1 d . . . . .
H38 H 0.1045 -0.5193 0.0527 0.043 Uiso 1 1 calc R U . . .
C53 C 0.1965(2) -0.4423(2) -0.01505(14) 0.0312(6) Uani 1 1 d . . . . .
H39 H 0.1831 -0.4840 -0.0518 0.037 Uiso 1 1 calc R U . . .
C54 C 0.26283(18) -0.36030(18) -0.02387(13) 0.0239(5) Uani 1 1 d . . . . .
H40 H 0.2942 -0.3462 -0.0668 0.029 Uiso 1 1 calc R U . . .
C55 C 0.5793(2) -0.3722(2) 0.10403(14) 0.0379(6) Uani 1 1 d . . . . .
H53 H 0.5142 -0.4096 0.1123 0.046 Uiso 1 1 calc R U . . .
H54 H 0.6365 -0.4215 0.1054 0.046 Uiso 1 1 calc R U . . .
C56 C 0.5894(4) -0.2852(4) 0.1607(2) 0.0866(15) Uani 1 1 d . . . . .
H55 H 0.6484 -0.2414 0.1468 0.104 Uiso 1 1 calc R U . . .
H56 H 0.5272 -0.2419 0.1617 0.104 Uiso 1 1 calc R U . . .
C57 C 0.6019(4) -0.3195(4) 0.2253(2) 0.0819(13) Uani 1 1 d . . . . .
H57 H 0.6666 -0.3588 0.2254 0.098 Uiso 1 1 calc R U . . .
H58 H 0.5451 -0.3663 0.2388 0.098 Uiso 1 1 calc R U . . .
S3 S 0.60471(9) -0.22213(8) 0.28399(5) 0.0639(3) Uani 1 1 d . . . . .
H3A H 0.6880 -0.1840 0.2807 0.096 Uiso 1 1 calc R U . . .
C58 C 0.57251(19) -0.39268(18) -0.05051(13) 0.0270(5) Uani 1 1 d . . . . .
H59 H 0.6270 -0.4452 -0.0508 0.032 Uiso 1 1 calc R U . . .
H60 H 0.5056 -0.4278 -0.0466 0.032 Uiso 1 1 calc R U . . .
C59 C 0.5825(2) -0.33187(19) -0.11694(13) 0.0314(6) Uani 1 1 d . . . . .
H61 H 0.5283 -0.2790 -0.1163 0.038 Uiso 1 1 calc R U . . .
H62 H 0.6495 -0.2970 -0.1207 0.038 Uiso 1 1 calc R U . . .
C60 C 0.5739(2) -0.3983(2) -0.17688(14) 0.0353(6) Uani 1 1 d . . . . .
H63 H 0.5070 -0.4334 -0.1728 0.042 Uiso 1 1 calc R U . . .
H64 H 0.6281 -0.4511 -0.1773 0.042 Uiso 1 1 calc R U . . .
S4 S 0.58496(6) -0.32983(6) -0.25503(4) 0.03904(17) Uani 1 1 d . . . . .
H4A H 0.6679 -0.2912 -0.2622 0.059 Uiso 1 1 calc R U . . .

loop_
_atom_site_aniso_label
_atom_site_aniso_U_11
_atom_site_aniso_U_22
_atom_site_aniso_U_33
_atom_site_aniso_U_23
_atom_site_aniso_U_13
_atom_site_aniso_U_12
Si1 0.0161(3) 0.0121(3) 0.0183(3) -0.0019(2) 0.0001(2) 0.0000(2)
O1 0.0283(8) 0.0245(8) 0.0181(8) -0.0031(7) -0.0010(7) -0.0063(7)
O2 0.0247(8) 0.0194(8) 0.0204(9) 0.0007(6) 0.0024(7) -0.0030(6)
Si2 0.0175(3) 0.0132(3) 0.0145(3) -0.0019(2) -0.0004(2) 0.0017(2)
O3 0.0356(9) 0.0129(7) 0.0242(9) -0.0022(6) 0.0026(7) 0.0009(6)
Si3 0.0213(3) 0.0126(3) 0.0144(3) -0.0016(2) 0.0008(2) -0.0003(2)
O4 0.0241(8) 0.0211(8) 0.0238(9) 0.0033(7) 0.0044(7) 0.0031(6)
Si4 0.0163(3) 0.0133(3) 0.0175(3) -0.0015(2) -0.0003(2) 0.0026(2)
O5 0.0210(8) 0.0426(10) 0.0200(9) -0.0032(7) -0.0026(7) 0.0085(7)
O6 0.0280(8) 0.0163(8) 0.0380(11) -0.0058(7) 0.0036(8) -0.0010(6)
Si5 0.0164(3) 0.0163(3) 0.0252(3) -0.0022(2) 0.0001(2) 0.0025(2)
O7 0.0177(7) 0.0144(7) 0.0388(10) -0.0006(7) 0.0011(7) 0.0013(6)
C1 0.0228(10) 0.0143(10) 0.0184(11) -0.0010(8) -0.0051(9) 0.0026(8)
C2 0.0319(12) 0.0174(11) 0.0240(13) 0.0000(9) -0.0002(10) -0.0013(9)
C3 0.0450(15) 0.0161(11) 0.0335(15) 0.0014(10) -0.0046(12) -0.0060(10)
C4 0.0507(16) 0.0137(11) 0.0355(15) -0.0038(10) -0.0097(13) 0.0048(10)
C5 0.0405(14) 0.0246(12) 0.0336(15) -0.0066(11) -0.0024(12) 0.0135(11)
C6 0.0267(11) 0.0198(11) 0.0282(13) -0.0028(10) -0.0015(10) 0.0040(9)
C7 0.0239(10) 0.0178(10) 0.0179(11) -0.0028(8) -0.0023(9) 0.0052(8)
C8 0.0280(11) 0.0244(12) 0.0235(13) -0.0044(10) 0.0003(10) -0.0010(9)
C9 0.0412(14) 0.0291(13) 0.0295(15) -0.0113(11) -0.0043(12) -0.0029(11)
C10 0.0458(15) 0.0346(14) 0.0197(13) -0.0091(11) -0.0016(11) 0.0116(12)
C11 0.0408(14) 0.0369(14) 0.0212(13) -0.0006(11) 0.0081(11) 0.0007(11)
C12 0.0357(13) 0.0284(13) 0.0226(13) -0.0023(10) 0.0031(11) -0.0066(10)
C13 0.0277(11) 0.0199(11) 0.0165(11) 0.0012(9) 0.0036(9) 0.0025(9)
C14 0.0590(19) 0.0518(19) 0.0258(15) 0.0080(13) -0.0125(14) -0.0193(15)
C15 0.075(2) 0.069(2) 0.0263(17) 0.0081(16) -0.0181(16) -0.0094(19)
C16 0.070(2) 0.0431(17) 0.0214(15) 0.0122(12) 0.0023(14) 0.0130(15)
C17 0.0586(18) 0.0292(14) 0.0316(16) 0.0097(12) 0.0122(14) 0.0027(13)
C18 0.0389(14) 0.0231(12) 0.0256(14) 0.0008(10) 0.0047(11) 0.0007(10)
C19 0.0180(10) 0.0137(10) 0.0361(14) -0.0008(9) -0.0004(9) -0.0003(8)
C20 0.0367(14) 0.0236(13) 0.0560(19) -0.0088(12) -0.0243(14) 0.0083(11)
C21 0.0346(15) 0.0304(15) 0.093(3) -0.0040(16) -0.0319(17) 0.0097(12)
C22 0.0249(13) 0.0281(15) 0.110(3) -0.0061(17) 0.0048(17) 0.0112(11)
C23 0.0464(18) 0.0362(16) 0.073(3) -0.0019(16) 0.0286(17) 0.0160(14)
C24 0.0367(14) 0.0316(14) 0.0402(17) 0.0026(12) 0.0135(12) 0.0113(11)
C25 0.0236(12) 0.0469(16) 0.0325(15) -0.0022(12) -0.0053(11) 0.0043(11)
C26 0.0285(13) 0.0528(17) 0.0255(14) -0.0067(12) -0.0040(11) 0.0071(12)
C27 0.0448(16) 0.057(2) 0.0308(16) -0.0003(14) -0.0111(13) 0.0043(14)
S1 0.0617(5) 0.0690(6) 0.0263(4) -0.0048(4) -0.0045(4) 0.0171(4)
C28 0.0221(11) 0.0348(14) 0.0324(15) 0.0039(11) 0.0055(10) 0.0058(10)
C29 0.0299(13) 0.0403(15) 0.0344(16) 0.0053(12) 0.0057(11) 0.0000(11)
C30 0.0388(14) 0.0338(14) 0.0337(16) -0.0012(12) 0.0041(12) -0.0002(11)
S2 0.0469(4) 0.0464(4) 0.0331(4) -0.0004(3) -0.0044(3) 0.0006(3)
Si6 0.0129(2) 0.0157(3) 0.0174(3) -0.0006(2) 0.0003(2) 0.0036(2)
O8 0.0199(7) 0.0256(8) 0.0202(9) -0.0042(7) 0.0007(6) 0.0064(6)
Si7 0.0137(3) 0.0168(3) 0.0147(3) -0.0010(2) -0.0002(2) 0.0016(2)
O9 0.0301(8) 0.0200(8) 0.0216(9) 0.0025(7) -0.0025(7) -0.0033(6)
O10 0.0149(7) 0.0249(8) 0.0233(9) -0.0003(7) -0.0013(6) 0.0014(6)
Si8 0.0135(2) 0.0167(3) 0.0153(3) -0.0012(2) 0.0000(2) 0.0018(2)
O11 0.0198(7) 0.0212(8) 0.0197(8) 0.0004(6) -0.0033(6) 0.0048(6)
O12 0.0201(7) 0.0200(8) 0.0221(9) -0.0050(6) 0.0027(6) -0.0013(6)
Si9 0.0139(3) 0.0151(3) 0.0180(3) -0.0006(2) 0.0000(2) 0.0013(2)
O13 0.0151(7) 0.0237(8) 0.0400(11) -0.0030(7) -0.0013(7) 0.0033(6)
Si10 0.0173(3) 0.0149(3) 0.0227(3) 0.0003(2) 0.0000(2) 0.0016(2)
O14 0.0153(7) 0.0180(8) 0.0312(9) 0.0021(7) -0.0007(6) 0.0034(6)
C31 0.0148(9) 0.0209(10) 0.0192(11) -0.0069(9) -0.0001(8) 0.0022(8)
C32 0.0193(10) 0.0279(12) 0.0230(12) -0.0011(10) -0.0016(9) 0.0042(9)
C33 0.0187(11) 0.0385(14) 0.0342(15) -0.0051(11) -0.0056(10) 0.0095(10)
C34 0.0152(10) 0.0430(15) 0.0365(15) -0.0118(12) 0.0008(10) 0.0001(10)
C35 0.0238(11) 0.0318(13) 0.0313(14) -0.0051(11) 0.0063(10) -0.0073(10)
C36 0.0204(10) 0.0223(11) 0.0266(13) -0.0043(9) 0.0000(9) 0.0003(8)
C37 0.0195(10) 0.0216(11) 0.0177(11) 0.0001(9) -0.0014(9) -0.0021(8)
C38 0.0220(11) 0.0352(13) 0.0234(13) -0.0012(10) -0.0024(10) 0.0026(10)
C39 0.0279(12) 0.0496(17) 0.0304(15) 0.0048(12) -0.0115(11) 0.0010(11)
C40 0.0460(16) 0.0509(18) 0.0217(14) 0.0000(12) -0.0130(12) -0.0096(13)
C41 0.0523(17) 0.0480(18) 0.0266(15) -0.0156(13) -0.0035(13) 0.0061(14)
C42 0.0372(14) 0.0376(15) 0.0278(14) -0.0092(11) -0.0067(11) 0.0119(11)
C43 0.0212(10) 0.0230(11) 0.0178(12) -0.0025(9) 0.0005(9) -0.0006(8)
C44 0.0491(17) 0.0466(17) 0.0278(15) 0.0046(13) 0.0004(13) 0.0198(14)
C45 0.069(2) 0.059(2) 0.0236(16) 0.0095(14) 0.0011(15) 0.0145(17)
C46 0.0497(17) 0.059(2) 0.0200(14) -0.0059(13) 0.0096(13) -0.0039(15)
C47 0.0346(14) 0.0505(18) 0.0293(15) -0.0100(13) 0.0079(12) 0.0076(12)
C48 0.0290(12) 0.0342(13) 0.0229(13) -0.0044(10) 0.0029(10) 0.0081(10)
C49 0.0160(9) 0.0158(10) 0.0233(12) -0.0001(8) -0.0012(8) 0.0008(8)
C50 0.0305(12) 0.0253(12) 0.0230(13) 0.0011(10) -0.0011(10) -0.0047(9)
C51 0.0397(14) 0.0328(14) 0.0293(15) 0.0063(11) 0.0054(12) -0.0102(11)
C52 0.0348(14) 0.0260(13) 0.0472(18) 0.0046(12) -0.0040(13) -0.0124(11)
C53 0.0335(13) 0.0256(12) 0.0348(15) -0.0053(11) -0.0042(11) -0.0059(10)
C54 0.0232(11) 0.0239(11) 0.0244(13) -0.0025(9) 0.0001(9) -0.0009(9)
C55 0.0427(15) 0.0396(16) 0.0307(15) 0.0091(12) 0.0027(12) 0.0034(12)
C56 0.111(4) 0.097(4) 0.053(3) 0.012(2) -0.015(3) -0.011(3)
C57 0.087(3) 0.082(3) 0.078(3) -0.002(3) -0.011(3) 0.009(3)
S3 0.0788(7) 0.0557(6) 0.0588(6) -0.0009(5) -0.0156(5) -0.0141(5)
C58 0.0307(12) 0.0229(12) 0.0274(13) -0.0050(10) -0.0019(10) 0.0016(9)
C59 0.0404(14) 0.0246(12) 0.0285(14) -0.0042(10) 0.0023(11) -0.0010(10)
C60 0.0461(16) 0.0307(14) 0.0289(15) -0.0028(11) -0.0002(12) -0.0002(12)
S4 0.0444(4) 0.0431(4) 0.0289(4) 0.0002(3) 0.0025(3) 0.0005(3)

loop_
_atom_type_symbol
_atom_type_description
_atom_type_scat_dispersion_real
_atom_type_scat_dispersion_imag
_atom_type_scat_source
C C 0.0033 0.0016 'International Tables Vol C Tables 4.2.6.8 and 6.1.1.4'
H H 0.0000 0.0000 'International Tables Vol C Tables 4.2.6.8 and 6.1.1.4'
O O 0.0106 0.0060 'International Tables Vol C Tables 4.2.6.8 and 6.1.1.4'
S S 0.1246 0.1234 'International Tables Vol C Tables 4.2.6.8 and 6.1.1.4'
Si Si 0.0817 0.0704 'International Tables Vol C Tables 4.2.6.8 and 6.1.1.4'

loop_
_geom_angle_atom_site_label_1
_geom_angle_atom_site_label_2
_geom_angle_atom_site_label_3
_geom_angle
_geom_angle_site_symmetry_1
_geom_angle_site_symmetry_3
_geom_angle_publ_flag
O2 Si1 O7 109.47(9) . . ?
O2 Si1 O1 109.16(9) . . ?
O7 Si1 O1 108.46(9) . . ?
O2 Si1 C1 110.43(10) . . ?
O7 Si1 C1 107.24(9) . . ?
O1 Si1 C1 112.00(9) . . ?
Si1 O1 Si3 146.08(12) . 2_566 ?
Si2 O2 Si1 161.09(11) . . ?
O3 Si2 O2 109.84(9) . . ?
O3 Si2 O5 108.44(9) . 2_566 ?
O2 Si2 O5 109.11(9) . 2_566 ?
O3 Si2 C7 110.85(10) . . ?
O2 Si2 C7 108.37(10) . . ?
O5 Si2 C7 110.22(9) 2_566 . ?
Si2 O3 Si3 176.62(12) . . ?
O3 Si3 O1 109.61(9) . 2_566 ?
O3 Si3 O4 108.54(9) . . ?
O1 Si3 O4 109.05(9) 2_566 . ?
O3 Si3 C13 111.12(10) . . ?
O1 Si3 C13 107.42(10) 2_566 . ?
O4 Si3 C13 111.07(10) . . ?
Si4 O4 Si3 146.71(11) . . ?
O6 Si4 O4 108.00(9) . . ?
O6 Si4 O5 109.00(10) . . ?
O4 Si4 O5 110.38(9) . . ?
O6 Si4 C19 111.30(10) . . ?
O4 Si4 C19 109.97(10) . . ?
O5 Si4 C19 108.21(10) . . ?
Si4 O5 Si2 148.09(12) . 2_566 ?
Si4 O6 Si5 159.59(12) . . ?
O6 Si5 O7 106.91(9) . . ?
O6 Si5 C28 111.16(11) . . ?
O7 Si5 C28 108.22(11) . . ?
O6 Si5 C25 108.68(12) . . ?
O7 Si5 C25 109.31(11) . . ?
C28 Si5 C25 112.41(12) . . ?
Si1 O7 Si5 138.65(11) . . ?
C2 C1 C6 117.9(2) . . ?
C2 C1 Si1 120.04(17) . . ?
C6 C1 Si1 122.01(18) . . ?
C3 C2 C1 121.0(2) . . ?
C3 C2 H1 119.5 . . ?
C1 C2 H1 119.5 . . ?
C4 C3 C2 120.1(3) . . ?
C4 C3 H2 119.9 . . ?
C2 C3 H2 119.9 . . ?
C5 C4 C3 119.7(2) . . ?
C5 C4 H3 120.2 . . ?
C3 C4 H3 120.2 . . ?
C4 C5 C6 120.5(2) . . ?
C4 C5 H4 119.8 . . ?
C6 C5 H4 119.8 . . ?
C5 C6 C1 120.8(2) . . ?
C5 C6 H5 119.6 . . ?
C1 C6 H5 119.6 . . ?
C12 C7 C8 117.9(2) . . ?
C12 C7 Si2 120.82(17) . . ?
C8 C7 Si2 121.32(19) . . ?
C9 C8 C7 121.3(2) . . ?
C9 C8 H6 119.4 . . ?
C7 C8 H6 119.4 . . ?
C10 C9 C8 119.7(2) . . ?
C10 C9 H7 120.2 . . ?
C8 C9 H7 120.2 . . ?
C11 C10 C9 120.1(2) . . ?
C11 C10 H8 119.9 . . ?
C9 C10 H8 119.9 . . ?
C10 C11 C12 120.3(3) . . ?
C10 C11 H9 119.9 . . ?
C12 C11 H9 119.9 . . ?
C11 C12 C7 120.8(2) . . ?
C11 C12 H10 119.6 . . ?
C7 C12 H10 119.6 . . ?
C18 C13 C14 117.8(2) . . ?
C18 C13 Si3 121.31(19) . . ?
C14 C13 Si3 120.9(2) . . ?
C15 C14 C13 120.4(3) . . ?
C15 C14 H11 119.8 . . ?
C13 C14 H11 119.8 . . ?
C16 C15 C14 120.5(3) . . ?
C16 C15 H12 119.8 . . ?
C14 C15 H12 119.8 . . ?
C15 C16 C17 119.9(3) . . ?
C15 C16 H13 120.0 . . ?
C17 C16 H13 120.0 . . ?
C16 C17 C18 120.0(3) . . ?
C16 C17 H14 120.0 . . ?
C18 C17 H14 120.0 . . ?
C17 C18 C13 121.3(3) . . ?
C17 C18 H15 119.3 . . ?
C13 C18 H15 119.3 . . ?
C20 C19 C24 118.0(2) . . ?
C20 C19 Si4 120.9(2) . . ?
C24 C19 Si4 121.08(19) . . ?
C19 C20 C21 120.9(3) . . ?
C19 C20 H16 119.5 . . ?
C21 C20 H16 119.5 . . ?
C22 C21 C20 120.0(3) . . ?
C22 C21 H17 120.0 . . ?
C20 C21 H17 120.0 . . ?
C23 C22 C21 120.1(3) . . ?
C23 C22 H18 119.9 . . ?
C21 C22 H18 119.9 . . ?
C22 C23 C24 120.4(3) . . ?
C22 C23 H19 119.8 . . ?
C24 C23 H19 119.8 . . ?
C19 C24 C23 120.6(3) . . ?
C19 C24 H20 119.7 . . ?
C23 C24 H20 119.7 . . ?
C26 C25 Si5 115.08(17) . . ?
C26 C25 H41 108.5 . . ?
Si5 C25 H41 108.5 . . ?
C26 C25 H42 108.5 . . ?
Si5 C25 H42 108.5 . . ?
H41 C25 H42 107.5 . . ?
C27 C26 C25 111.9(2) . . ?
C27 C26 H43 109.2 . . ?
C25 C26 H43 109.2 . . ?
C27 C26 H44 109.2 . . ?
C25 C26 H44 109.2 . . ?
H43 C26 H44 107.9 . . ?
C26 C27 S1 115.0(2) . . ?
C26 C27 H45 108.5 . . ?
S1 C27 H45 108.5 . . ?
C26 C27 H46 108.5 . . ?
S1 C27 H46 108.5 . . ?
H45 C27 H46 107.5 . . ?
C27 S1 H1A 109.5 . . ?
C29 C28 Si5 117.42(17) . . ?
C29 C28 H47 107.9 . . ?
Si5 C28 H47 107.9 . . ?
C29 C28 H48 107.9 . . ?
Si5 C28 H48 107.9 . . ?
H47 C28 H48 107.2 . . ?
C30 C29 C28 112.8(2) . . ?
C30 C29 H49 109.0 . . ?
C28 C29 H49 109.0 . . ?
C30 C29 H50 109.0 . . ?
C28 C29 H50 109.0 . . ?
H49 C29 H50 107.8 . . ?
C29 C30 S2 113.6(2) . . ?
C29 C30 H51 108.8 . . ?
S2 C30 H51 108.8 . . ?
C29 C30 H52 108.8 . . ?
S2 C30 H52 108.8 . . ?
H51 C30 H52 107.7 . . ?
C30 S2 H2A 109.5 . . ?
O8 Si6 O14 109.42(9) . . ?
O8 Si6 O11 109.47(8) . 2_655 ?
O14 Si6 O11 109.12(9) . 2_655 ?
O8 Si6 C31 111.23(9) . . ?
O14 Si6 C31 107.33(9) . . ?
O11 Si6 C31 110.23(10) 2_655 . ?
Si7 O8 Si6 154.30(11) . . ?
O10 Si7 O8 109.86(9) . . ?
O10 Si7 O9 108.84(9) . . ?
O8 Si7 O9 109.04(9) . . ?
O10 Si7 C37 110.53(10) . . ?
O8 Si7 C37 108.17(9) . . ?
O9 Si7 C37 110.38(10) . . ?
Si9 O9 Si7 146.23(11) 2_655 . ?
Si8 O10 Si7 169.05(12) . . ?
O10 Si8 O11 109.64(9) . . ?
O10 Si8 O12 108.52(8) . . ?
O11 Si8 O12 108.49(9) . . ?
O10 Si8 C43 111.71(9) . . ?
O11 Si8 C43 108.56(10) . . ?
O12 Si8 C43 109.87(10) . . ?
Si8 O11 Si6 149.48(11) . 2_655 ?
Si9 O12 Si8 144.04(11) . . ?
O13 Si9 O12 108.12(9) . . ?
O13 Si9 O9 108.30(10) . 2_655 ?
O12 Si9 O9 110.46(9) . 2_655 ?
O13 Si9 C49 111.79(9) . . ?
O12 Si9 C49 108.59(10) . . ?
O9 Si9 C49 109.58(9) 2_655 . ?
Si9 O13 Si10 154.28(12) . . ?
O13 Si10 O14 106.35(9) . . ?
O13 Si10 C55 108.78(12) . . ?
O14 Si10 C55 107.71(12) . . ?
O13 Si10 C58 108.32(10) . . ?
O14 Si10 C58 108.82(11) . . ?
C55 Si10 C58 116.42(13) . . ?
Si6 O14 Si10 136.44(10) . . ?
C36 C31 C32 118.3(2) . . ?
C36 C31 Si6 121.52(16) . . ?
C32 C31 Si6 120.14(18) . . ?
C33 C32 C31 120.7(2) . . ?
C33 C32 H21 119.7 . . ?
C31 C32 H21 119.7 . . ?
C34 C33 C32 120.1(2) . . ?
C34 C33 H22 120.0 . . ?
C32 C33 H22 120.0 . . ?
C33 C34 C35 120.1(2) . . ?
C33 C34 H23 119.9 . . ?
C35 C34 H23 119.9 . . ?
C34 C35 C36 119.8(2) . . ?
C34 C35 H24 120.1 . . ?
C36 C35 H24 120.1 . . ?
C31 C36 C35 121.0(2) . . ?
C31 C36 H25 119.5 . . ?
C35 C36 H25 119.5 . . ?
C42 C37 C38 117.8(2) . . ?
C42 C37 Si7 120.96(17) . . ?
C38 C37 Si7 121.25(18) . . ?
C39 C38 C37 121.0(2) . . ?
C39 C38 H26 119.5 . . ?
C37 C38 H26 119.5 . . ?
C40 C39 C38 120.3(2) . . ?
C40 C39 H27 119.9 . . ?
C38 C39 H27 119.9 . . ?
C39 C40 C41 119.6(2) . . ?
C39 C40 H28 120.2 . . ?
C41 C40 H28 120.2 . . ?
C40 C41 C42 120.7(3) . . ?
C40 C41 H29 119.7 . . ?
C42 C41 H29 119.7 . . ?
C41 C42 C37 120.7(2) . . ?
C41 C42 H30 119.6 . . ?
C37 C42 H30 119.6 . . ?
C48 C43 C44 117.4(2) . . ?
C48 C43 Si8 121.29(19) . . ?
C44 C43 Si8 121.32(19) . . ?
C45 C44 C43 121.0(3) . . ?
C45 C44 H31 119.5 . . ?
C43 C44 H31 119.5 . . ?
C46 C45 C44 120.3(3) . . ?
C46 C45 H32 119.8 . . ?
C44 C45 H32 119.8 . . ?
C47 C46 C45 120.0(3) . . ?
C47 C46 H33 120.0 . . ?
C45 C46 H33 120.0 . . ?
C46 C47 C48 120.1(3) . . ?
C46 C47 H34 119.9 . . ?
C48 C47 H34 119.9 . . ?
C47 C48 C43 121.1(3) . . ?
C47 C48 H35 119.4 . . ?
C43 C48 H35 119.4 . . ?
C50 C49 C54 117.7(2) . . ?
C50 C49 Si9 120.78(17) . . ?
C54 C49 Si9 121.48(18) . . ?
C51 C50 C49 121.3(2) . . ?
C51 C50 H36 119.4 . . ?
C49 C50 H36 119.4 . . ?
C52 C51 C50 119.9(3) . . ?
C52 C51 H37 120.1 . . ?
C50 C51 H37 120.1 . . ?
C53 C52 C51 120.0(2) . . ?
C53 C52 H38 120.0 . . ?
C51 C52 H38 120.0 . . ?
C52 C53 C54 120.2(2) . . ?
C52 C53 H39 119.9 . . ?
C54 C53 H39 119.9 . . ?
C53 C54 C49 120.9(2) . . ?
C53 C54 H40 119.5 . . ?
C49 C54 H40 119.5 . . ?
C56 C55 Si10 108.4(2) . . ?
C56 C55 H53 110.0 . . ?
Si10 C55 H53 110.0 . . ?
C56 C55 H54 110.0 . . ?
Si10 C55 H54 110.0 . . ?
H53 C55 H54 108.4 . . ?
C57 C56 C55 116.8(4) . . ?
C57 C56 H55 108.1 . . ?
C55 C56 H55 108.1 . . ?
C57 C56 H56 108.1 . . ?
C55 C56 H56 108.1 . . ?
H55 C56 H56 107.3 . . ?
C56 C57 S3 114.1(4) . . ?
C56 C57 H57 108.7 . . ?
S3 C57 H57 108.7 . . ?
C56 C57 H58 108.7 . . ?
S3 C57 H58 108.7 . . ?
H57 C57 H58 107.6 . . ?
C57 S3 H3A 109.5 . . ?
C59 C58 Si10 111.79(17) . . ?
C59 C58 H59 109.3 . . ?
Si10 C58 H59 109.3 . . ?
C59 C58 H60 109.3 . . ?
Si10 C58 H60 109.3 . . ?
H59 C58 H60 107.9 . . ?
C60 C59 C58 112.8(2) . . ?
C60 C59 H61 109.0 . . ?
C58 C59 H61 109.0 . . ?
C60 C59 H62 109.0 . . ?
C58 C59 H62 109.0 . . ?
H61 C59 H62 107.8 . . ?
C59 C60 S4 114.0(2) . . ?
C59 C60 H63 108.8 . . ?
S4 C60 H63 108.8 . . ?
C59 C60 H64 108.8 . . ?
S4 C60 H64 108.8 . . ?
H63 C60 H64 107.7 . . ?
C60 S4 H4A 109.5 . . ?

loop_
_geom_bond_atom_site_label_1
_geom_bond_atom_site_label_2
_geom_bond_distance
_geom_bond_site_symmetry_2
_geom_bond_publ_flag
Si1 O2 1.6123(17) . ?
Si1 O7 1.6136(16) . ?
Si1 O1 1.6182(17) . ?
Si1 C1 1.847(2) . ?
O1 Si3 1.6212(16) 2_566 ?
O2 Si2 1.6071(17) . ?
Si2 O3 1.6062(16) . ?
Si2 O5 1.6201(16) 2_566 ?
Si2 C7 1.844(2) . ?
O3 Si3 1.6116(16) . ?
Si3 O1 1.6211(16) 2_566 ?
Si3 O4 1.6215(17) . ?
Si3 C13 1.849(2) . ?
O4 Si4 1.6167(17) . ?
Si4 O6 1.6003(17) . ?
Si4 O5 1.6173(17) . ?
Si4 C19 1.849(2) . ?
O5 Si2 1.6201(16) 2_566 ?
O6 Si5 1.6294(17) . ?
Si5 O7 1.6329(16) . ?
Si5 C28 1.850(3) . ?
Si5 C25 1.855(3) . ?
C1 C2 1.398(3) . ?
C1 C6 1.398(3) . ?
C2 C3 1.389(3) . ?
C2 H1 0.9500 . ?
C3 C4 1.383(4) . ?
C3 H2 0.9500 . ?
C4 C5 1.380(4) . ?
C4 H3 0.9500 . ?
C5 C6 1.389(3) . ?
C5 H4 0.9500 . ?
C6 H5 0.9500 . ?
C7 C12 1.393(4) . ?
C7 C8 1.402(3) . ?
C8 C9 1.386(4) . ?
C8 H6 0.9500 . ?
C9 C10 1.385(4) . ?
C9 H7 0.9500 . ?
C10 C11 1.375(4) . ?
C10 H8 0.9500 . ?
C11 C12 1.392(4) . ?
C11 H9 0.9500 . ?
C12 H10 0.9500 . ?
C13 C18 1.388(3) . ?
C13 C14 1.401(4) . ?
C14 C15 1.394(4) . ?
C14 H11 0.9500 . ?
C15 C16 1.368(5) . ?
C15 H12 0.9500 . ?
C16 C17 1.379(5) . ?
C16 H13 0.9500 . ?
C17 C18 1.386(4) . ?
C17 H14 0.9500 . ?
C18 H15 0.9500 . ?
C19 C20 1.387(4) . ?
C19 C24 1.397(4) . ?
C20 C21 1.401(4) . ?
C20 H16 0.9500 . ?
C21 C22 1.371(6) . ?
C21 H17 0.9500 . ?
C22 C23 1.369(5) . ?
C22 H18 0.9500 . ?
C23 C24 1.397(4) . ?
C23 H19 0.9500 . ?
C24 H20 0.9500 . ?
C25 C26 1.528(4) . ?
C25 H41 0.9900 . ?
C25 H42 0.9900 . ?
C26 C27 1.510(4) . ?
C26 H43 0.9900 . ?
C26 H44 0.9900 . ?
C27 S1 1.816(3) . ?
C27 H45 0.9900 . ?
C27 H46 0.9900 . ?
S1 H1A 1.2000 . ?
C28 C29 1.525(4) . ?
C28 H47 0.9900 . ?
C28 H48 0.9900 . ?
C29 C30 1.508(4) . ?
C29 H49 0.9900 . ?
C29 H50 0.9900 . ?
C30 S2 1.827(3) . ?
C30 H51 0.9900 . ?
C30 H52 0.9900 . ?
S2 H2A 1.2000 . ?
Si6 O8 1.6150(16) . ?
Si6 O14 1.6167(17) . ?
Si6 O11 1.6199(16) 2_655 ?
Si6 C31 1.848(2) . ?
O8 Si7 1.6125(16) . ?
Si7 O10 1.6123(16) . ?
Si7 O9 1.6213(17) . ?
Si7 C37 1.844(2) . ?
O9 Si9 1.6196(17) 2_655 ?
O10 Si8 1.6118(15) . ?
Si8 O11 1.6156(16) . ?
Si8 O12 1.6249(16) . ?
Si8 C43 1.842(2) . ?
O11 Si6 1.6200(16) 2_655 ?
O12 Si9 1.6174(16) . ?
Si9 O13 1.6058(16) . ?
Si9 O9 1.6196(17) 2_655 ?
Si9 C49 1.854(2) . ?
O13 Si10 1.6284(16) . ?
Si10 O14 1.6333(16) . ?
Si10 C55 1.842(3) . ?
Si10 C58 1.849(2) . ?
C31 C36 1.392(3) . ?
C31 C32 1.398(3) . ?
C32 C33 1.396(3) . ?
C32 H21 0.9500 . ?
C33 C34 1.377(4) . ?
C33 H22 0.9500 . ?
C34 C35 1.388(4) . ?
C34 H23 0.9500 . ?
C35 C36 1.392(3) . ?
C35 H24 0.9500 . ?
C36 H25 0.9500 . ?
C37 C42 1.397(3) . ?
C37 C38 1.398(3) . ?
C38 C39 1.394(3) . ?
C38 H26 0.9500 . ?
C39 C40 1.373(4) . ?
C39 H27 0.9500 . ?
C40 C41 1.382(4) . ?
C40 H28 0.9500 . ?
C41 C42 1.386(4) . ?
C41 H29 0.9500 . ?
C42 H30 0.9500 . ?
C43 C48 1.398(3) . ?
C43 C44 1.399(4) . ?
C44 C45 1.382(4) . ?
C44 H31 0.9500 . ?
C45 C46 1.374(5) . ?
C45 H32 0.9500 . ?
C46 C47 1.372(4) . ?
C46 H33 0.9500 . ?
C47 C48 1.386(4) . ?
C47 H34 0.9500 . ?
C48 H35 0.9500 . ?
C49 C50 1.393(3) . ?
C49 C54 1.402(3) . ?
C50 C51 1.392(4) . ?
C50 H36 0.9500 . ?
C51 C52 1.382(4) . ?
C51 H37 0.9500 . ?
C52 C53 1.379(4) . ?
C52 H38 0.9500 . ?
C53 C54 1.390(3) . ?
C53 H39 0.9500 . ?
C54 H40 0.9500 . ?
C55 C56 1.634(6) . ?
C55 H53 0.9900 . ?
C55 H54 0.9900 . ?
C56 C57 1.395(6) . ?
C56 H55 0.9900 . ?
C56 H56 0.9900 . ?
C57 S3 1.751(5) . ?
C57 H57 0.9900 . ?
C57 H58 0.9900 . ?
S3 H3A 1.2000 . ?
C58 C59 1.554(4) . ?
C58 H59 0.9900 . ?
C58 H60 0.9900 . ?
C59 C60 1.506(4) . ?
C59 H61 0.9900 . ?
C59 H62 0.9900 . ?
C60 S4 1.807(3) . ?
C60 H63 0.9900 . ?
C60 H64 0.9900 . ?
S4 H4A 1.2000 . ?

loop_
_geom_torsion_atom_site_label_1
_geom_torsion_atom_site_label_2
_geom_torsion_atom_site_label_3
_geom_torsion_atom_site_label_4
_geom_torsion
_geom_torsion_site_symmetry_1
_geom_torsion_site_symmetry_2
_geom_torsion_site_symmetry_3
_geom_torsion_site_symmetry_4
_geom_torsion_publ_flag
O2 Si1 O1 Si3 10.0(2) . . . 2_566 ?
O7 Si1 O1 Si3 129.3(2) . . . 2_566 ?
C1 Si1 O1 Si3 -112.6(2) . . . 2_566 ?
O7 Si1 O2 Si2 -150.8(3) . . . . ?
O1 Si1 O2 Si2 -32.2(4) . . . . ?
C1 Si1 O2 Si2 91.3(4) . . . . ?
Si1 O2 Si2 O3 111.0(3) . . . . ?
Si1 O2 Si2 O5 -7.7(4) . . . 2_566 ?
Si1 O2 Si2 C7 -127.7(3) . . . . ?
O3 Si3 O4 Si4 -37.0(2) . . . . ?
O1 Si3 O4 Si4 82.3(2) 2_566 . . . ?
C13 Si3 O4 Si4 -159.48(19) . . . . ?
Si3 O4 Si4 O6 64.8(2) . . . . ?
Si3 O4 Si4 O5 -54.3(2) . . . . ?
Si3 O4 Si4 C19 -173.58(19) . . . . ?
O6 Si4 O5 Si2 -84.1(3) . . . 2_566 ?
O4 Si4 O5 Si2 34.4(3) . . . 2_566 ?
C19 Si4 O5 Si2 154.7(2) . . . 2_566 ?
O4 Si4 O6 Si5 141.6(4) . . . . ?
O5 Si4 O6 Si5 -98.5(4) . . . . ?
C19 Si4 O6 Si5 20.8(4) . . . . ?
Si4 O6 Si5 O7 143.8(4) . . . . ?
Si4 O6 Si5 C28 25.9(4) . . . . ?
Si4 O6 Si5 C25 -98.3(4) . . . . ?
O2 Si1 O7 Si5 33.1(2) . . . . ?
O1 Si1 O7 Si5 -85.88(19) . . . . ?
C1 Si1 O7 Si5 152.98(17) . . . . ?
O6 Si5 O7 Si1 18.3(2) . . . . ?
C28 Si5 O7 Si1 138.08(18) . . . . ?
C25 Si5 O7 Si1 -99.20(19) . . . . ?
O2 Si1 C1 C2 150.93(18) . . . . ?
O7 Si1 C1 C2 31.7(2) . . . . ?
O1 Si1 C1 C2 -87.17(19) . . . . ?
O2 Si1 C1 C6 -27.3(2) . . . . ?
O7 Si1 C1 C6 -146.57(19) . . . . ?
O1 Si1 C1 C6 94.5(2) . . . . ?
C6 C1 C2 C3 0.4(4) . . . . ?
Si1 C1 C2 C3 -177.96(19) . . . . ?
C1 C2 C3 C4 0.5(4) . . . . ?
C2 C3 C4 C5 -0.8(4) . . . . ?
C3 C4 C5 C6 0.3(4) . . . . ?
C4 C5 C6 C1 0.6(4) . . . . ?
C2 C1 C6 C5 -1.0(3) . . . . ?
Si1 C1 C6 C5 177.36(19) . . . . ?
O3 Si2 C7 C12 -54.6(2) . . . . ?
O2 Si2 C7 C12 -175.23(18) . . . . ?
O5 Si2 C7 C12 65.4(2) 2_566 . . . ?
O3 Si2 C7 C8 126.07(19) . . . . ?
O2 Si2 C7 C8 5.5(2) . . . . ?
O5 Si2 C7 C8 -113.87(19) 2_566 . . . ?
C12 C7 C8 C9 0.2(4) . . . . ?
Si2 C7 C8 C9 179.57(19) . . . . ?
C7 C8 C9 C10 -0.2(4) . . . . ?
C8 C9 C10 C11 -0.1(4) . . . . ?
C9 C10 C11 C12 0.4(4) . . . . ?
C10 C11 C12 C7 -0.3(4) . . . . ?
C8 C7 C12 C11 0.0(4) . . . . ?
Si2 C7 C12 C11 -179.3(2) . . . . ?
O3 Si3 C13 C18 127.3(2) . . . . ?
O1 Si3 C13 C18 7.4(2) 2_566 . . . ?
O4 Si3 C13 C18 -111.8(2) . . . . ?
O3 Si3 C13 C14 -51.2(3) . . . . ?
O1 Si3 C13 C14 -171.1(2) 2_566 . . . ?
O4 Si3 C13 C14 69.7(2) . . . . ?
C18 C13 C14 C15 0.2(5) . . . . ?
Si3 C13 C14 C15 178.7(3) . . . . ?
C13 C14 C15 C16 -0.4(6) . . . . ?
C14 C15 C16 C17 0.4(6) . . . . ?
C15 C16 C17 C18 -0.3(5) . . . . ?
C16 C17 C18 C13 0.1(4) . . . . ?
C14 C13 C18 C17 -0.1(4) . . . . ?
Si3 C13 C18 C17 -178.6(2) . . . . ?
O6 Si4 C19 C20 70.1(2) . . . . ?
O4 Si4 C19 C20 -49.5(2) . . . . ?
O5 Si4 C19 C20 -170.1(2) . . . . ?
O6 Si4 C19 C24 -108.8(2) . . . . ?
O4 Si4 C19 C24 131.5(2) . . . . ?
O5 Si4 C19 C24 10.9(2) . . . . ?
C24 C19 C20 C21 0.4(4) . . . . ?
Si4 C19 C20 C21 -178.5(2) . . . . ?
C19 C20 C21 C22 0.5(5) . . . . ?
C20 C21 C22 C23 -1.0(5) . . . . ?
C21 C22 C23 C24 0.5(5) . . . . ?
C20 C19 C24 C23 -0.9(4) . . . . ?
Si4 C19 C24 C23 178.1(2) . . . . ?
C22 C23 C24 C19 0.4(5) . . . . ?
O6 Si5 C25 C26 -51.9(2) . . . . ?
O7 Si5 C25 C26 64.5(2) . . . . ?
C28 Si5 C25 C26 -175.3(2) . . . . ?
Si5 C25 C26 C27 -179.3(2) . . . . ?
C25 C26 C27 S1 -172.2(2) . . . . ?
O6 Si5 C28 C29 88.6(2) . . . . ?
O7 Si5 C28 C29 -28.5(2) . . . . ?
C25 Si5 C28 C29 -149.3(2) . . . . ?
Si5 C28 C29 C30 -65.7(3) . . . . ?
C28 C29 C30 S2 -173.54(19) . . . . ?
O14 Si6 O8 Si7 -116.0(3) . . . . ?
O11 Si6 O8 Si7 3.5(3) 2_655 . . . ?
C31 Si6 O8 Si7 125.6(3) . . . . ?
Si6 O8 Si7 O10 67.2(3) . . . . ?
Si6 O8 Si7 O9 -52.0(3) . . . . ?
Si6 O8 Si7 C37 -172.1(3) . . . . ?
O10 Si7 O9 Si9 -63.7(2) . . . 2_655 ?
O8 Si7 O9 Si9 56.2(2) . . . 2_655 ?
C37 Si7 O9 Si9 174.86(19) . . . 2_655 ?
O8 Si7 O10 Si8 -146.2(6) . . . . ?
O9 Si7 O10 Si8 -26.9(6) . . . . ?
C37 Si7 O10 Si8 94.5(6) . . . . ?
Si7 O10 Si8 O11 28.5(6) . . . . ?
Si7 O10 Si8 O12 146.8(6) . . . . ?
Si7 O10 Si8 C43 -91.9(6) . . . . ?
O10 Si8 O11 Si6 108.3(2) . . . 2_655 ?
O12 Si8 O11 Si6 -10.1(2) . . . 2_655 ?
C43 Si8 O11 Si6 -129.5(2) . . . 2_655 ?
O10 Si8 O12 Si9 -37.9(2) . . . . ?
O11 Si8 O12 Si9 81.13(19) . . . . ?
C43 Si8 O12 Si9 -160.33(17) . . . . ?
Si8 O12 Si9 O13 56.4(2) . . . . ?
Si8 O12 Si9 O9 -62.0(2) . . . 2_655 ?
Si8 O12 Si9 C49 177.85(17) . . . . ?
O12 Si9 O13 Si10 133.5(3) . . . . ?
O9 Si9 O13 Si10 -106.8(3) 2_655 . . . ?
C49 Si9 O13 Si10 14.0(3) . . . . ?
Si9 O13 Si10 O14 166.7(3) . . . . ?
Si9 O13 Si10 C55 -77.6(3) . . . . ?
Si9 O13 Si10 C58 49.9(3) . . . . ?
O8 Si6 O14 Si10 70.19(18) . . . . ?
O11 Si6 O14 Si10 -49.57(18) 2_655 . . . ?
C31 Si6 O14 Si10 -169.00(15) . . . . ?
O13 Si10 O14 Si6 -8.40(19) . . . . ?
C55 Si10 O14 Si6 -124.87(17) . . . . ?
C58 Si10 O14 Si6 108.10(17) . . . . ?
O8 Si6 C31 C36 -89.6(2) . . . . ?
O14 Si6 C31 C36 150.74(18) . . . . ?
O11 Si6 C31 C36 32.0(2) 2_655 . . . ?
O8 Si6 C31 C32 92.87(19) . . . . ?
O14 Si6 C31 C32 -26.8(2) . . . . ?
O11 Si6 C31 C32 -145.52(18) 2_655 . . . ?
C36 C31 C32 C33 -0.3(3) . . . . ?
Si6 C31 C32 C33 177.30(18) . . . . ?
C31 C32 C33 C34 -0.6(4) . . . . ?
C32 C33 C34 C35 1.2(4) . . . . ?
C33 C34 C35 C36 -0.7(4) . . . . ?
C32 C31 C36 C35 0.8(3) . . . . ?
Si6 C31 C36 C35 -176.81(18) . . . . ?
C34 C35 C36 C31 -0.3(4) . . . . ?
O10 Si7 C37 C42 -52.5(2) . . . . ?
O8 Si7 C37 C42 -172.8(2) . . . . ?
O9 Si7 C37 C42 67.9(2) . . . . ?
O10 Si7 C37 C38 126.7(2) . . . . ?
O8 Si7 C37 C38 6.3(2) . . . . ?
O9 Si7 C37 C38 -112.9(2) . . . . ?
C42 C37 C38 C39 -0.5(4) . . . . ?
Si7 C37 C38 C39 -179.7(2) . . . . ?
C37 C38 C39 C40 0.1(4) . . . . ?
C38 C39 C40 C41 0.7(5) . . . . ?
C39 C40 C41 C42 -0.9(5) . . . . ?
C40 C41 C42 C37 0.5(5) . . . . ?
C38 C37 C42 C41 0.2(4) . . . . ?
Si7 C37 C42 C41 179.4(2) . . . . ?
O10 Si8 C43 C48 130.4(2) . . . . ?
O11 Si8 C43 C48 9.4(2) . . . . ?
O12 Si8 C43 C48 -109.1(2) . . . . ?
O10 Si8 C43 C44 -51.6(2) . . . . ?
O11 Si8 C43 C44 -172.6(2) . . . . ?
O12 Si8 C43 C44 68.9(2) . . . . ?
C48 C43 C44 C45 -0.3(4) . . . . ?
Si8 C43 C44 C45 -178.4(3) . . . . ?
C43 C44 C45 C46 0.0(5) . . . . ?
C44 C45 C46 C47 0.0(5) . . . . ?
C45 C46 C47 C48 0.3(5) . . . . ?
C46 C47 C48 C43 -0.6(4) . . . . ?
C44 C43 C48 C47 0.6(4) . . . . ?
Si8 C43 C48 C47 178.7(2) . . . . ?
O13 Si9 C49 C50 96.03(19) . . . . ?
O12 Si9 C49 C50 -23.2(2) . . . . ?
O9 Si9 C49 C50 -143.90(18) 2_655 . . . ?
O13 Si9 C49 C54 -83.5(2) . . . . ?
O12 Si9 C49 C54 157.31(17) . . . . ?
O9 Si9 C49 C54 36.6(2) 2_655 . . . ?
C54 C49 C50 C51 0.3(4) . . . . ?
Si9 C49 C50 C51 -179.2(2) . . . . ?
C49 C50 C51 C52 -0.2(4) . . . . ?
C50 C51 C52 C53 0.2(4) . . . . ?
C51 C52 C53 C54 -0.2(4) . . . . ?
C52 C53 C54 C49 0.3(4) . . . . ?
C50 C49 C54 C53 -0.4(3) . . . . ?
Si9 C49 C54 C53 179.16(18) . . . . ?
O13 Si10 C55 C56 -57.3(3) . . . . ?
O14 Si10 C55 C56 57.5(3) . . . . ?
C58 Si10 C55 C56 180.0(3) . . . . ?
Si10 C55 C56 C57 -171.8(4) . . . . ?
C55 C56 C57 S3 -176.5(3) . . . . ?
O13 Si10 C58 C59 60.4(2) . . . . ?
O14 Si10 C58 C59 -54.9(2) . . . . ?
C55 Si10 C58 C59 -176.75(18) . . . . ?
Si10 C58 C59 C60 -179.71(19) . . . . ?
C58 C59 C60 S4 179.89(18) . . . . ?
